data_7715479
loop_
_publ_author_name
'Singh, Vaibhav'
'Suresh, Lakshmi Thachanadan'
'Sutter, Jean-Pascal'
'Bar, Arun Kumar'

_publ_section_title
;
 Selective fluoride sensing by a novel series of lanthanide-based
 one-dimensional coordination polymers through intramolecular proton
 transfer.
;
_journal_issue 17
_journal_name_full 'Dalton transactions (Cambridge, England : 2003)'
_journal_page_first 7436
_journal_page_last 7449
_journal_paper_doi 10.1039/d4dt00598h
_journal_volume 53
_journal_year 2024
_chemical_formula_moiety 'C59 H49 Dy N6 O9 P2'
_chemical_formula_sum 'C59 H49 Dy N6 O9 P2'
_chemical_formula_weight 1210.48
_space_group_crystal_system monoclinic
_space_group_IT_number 14
_space_group_name_Hall '-P 2ybc'
_space_group_name_H-M_alt 'P 1 21/c 1'
_atom_sites_solution_hydrogens geom
_atom_sites_solution_primary dual
_audit_creation_date 2023-11-23
_audit_creation_method
;
Olex2 1.5-alpha
(compiled 2023.08.24 svn.re1ec1418 for OlexSys, GUI svn.r6817)
;
_audit_update_record
;
2023-12-02 deposited with the CCDC.	2024-03-21 downloaded from the CCDC.
;
_cell_angle_alpha 90
_cell_angle_beta 103.0270(10)
_cell_angle_gamma 90
_cell_formula_units_Z 4
_cell_length_a 12.7507(4)
_cell_length_b 18.8420(6)
_cell_length_c 23.9856(9)
_cell_measurement_reflns_used 9858
_cell_measurement_temperature 100.00
_cell_measurement_theta_max 27.47
_cell_measurement_theta_min 2.29
_cell_volume 5614.2(3)
_computing_cell_refinement 'SAINT V8.40B (?, 2016)'
_computing_data_reduction 'SAINT V8.40B (?, 2016)'
_computing_molecular_graphics 'Olex2 1.5-alpha (Dolomanov et al., 2009)'
_computing_publication_material 'Olex2 1.5-alpha (Dolomanov et al., 2009)'
_computing_structure_refinement 'XL  (Sheldrick, 2008)'
_computing_structure_solution 'SHELXT 2018/2 (Sheldrick, 2018)'
_diffrn_ambient_temperature 100.00
_diffrn_measured_fraction_theta_full 0.999
_diffrn_measured_fraction_theta_max 0.999
_diffrn_measurement_device_type 'Bruker APEX-II CCD'
_diffrn_measurement_method '\f and \w scans'
_diffrn_radiation_type MoK\a
_diffrn_radiation_wavelength 0.71073
_diffrn_reflns_av_R_equivalents 0.0537
_diffrn_reflns_av_unetI/netI 0.0256
_diffrn_reflns_Laue_measured_fraction_full 0.999
_diffrn_reflns_Laue_measured_fraction_max 0.999
_diffrn_reflns_limit_h_max 16
_diffrn_reflns_limit_h_min -16
_diffrn_reflns_limit_k_max 24
_diffrn_reflns_limit_k_min -22
_diffrn_reflns_limit_l_max 31
_diffrn_reflns_limit_l_min -31
_diffrn_reflns_number 104895
_diffrn_reflns_point_group_measured_fraction_full 0.999
_diffrn_reflns_point_group_measured_fraction_max 0.999
_diffrn_reflns_theta_full 25.242
_diffrn_reflns_theta_max 27.500
_diffrn_reflns_theta_min 1.964
_diffrn_source_current 1.4
_diffrn_source_power 0.07
_diffrn_source_voltage 50.0
_diffrn_standards_number 0
_exptl_absorpt_coefficient_mu 1.449
_exptl_absorpt_correction_T_max 0.7456
_exptl_absorpt_correction_T_min 0.6557
_exptl_absorpt_correction_type multi-scan
_exptl_absorpt_process_details
;
SADABS-2016/2 (Bruker,2016/2) was used for absorption correction.
wR2(int) was 0.0708 before and 0.0542 after correction.
The Ratio of minimum to maximum transmission is 0.8794.
The \l/2 correction factor is Not present.
;
_exptl_crystal_colour 'metallic yellowish yellow'
_exptl_crystal_colour_lustre metallic
_exptl_crystal_colour_modifier yellowish
_exptl_crystal_colour_primary yellow
_exptl_crystal_density_diffrn 1.432
_exptl_crystal_description cube
_exptl_crystal_F_000 2452
_exptl_crystal_size_max 0.15
_exptl_crystal_size_mid 0.15
_exptl_crystal_size_min 0.14
_refine_diff_density_max 0.397
_refine_diff_density_min -0.517
_refine_diff_density_rms 0.065
_refine_ls_extinction_method none
_refine_ls_goodness_of_fit_ref 1.032
_refine_ls_hydrogen_treatment constr
_refine_ls_matrix_type full
_refine_ls_number_parameters 698
_refine_ls_number_reflns 12889
_refine_ls_number_restraints 0
_refine_ls_restrained_S_all 1.032
_refine_ls_R_factor_all 0.0224
_refine_ls_R_factor_gt 0.0202
_refine_ls_shift/su_max 0.005
_refine_ls_shift/su_mean 0.000
_refine_ls_structure_factor_coef Fsqd
_refine_ls_weighting_details 'w=1/[\s^2^(Fo^2^)+(0.0223P)^2^+4.0870P] where P=(Fo^2^+2Fc^2^)/3'
_refine_ls_weighting_scheme calc
_refine_ls_wR_factor_gt 0.0528
_refine_ls_wR_factor_ref 0.0534
_reflns_Friedel_coverage 0.000
_reflns_number_gt 11967
_reflns_number_total 12889
_reflns_threshold_expression 'I > 2\s(I)'
_cod_data_source_file d4dt00598h2.cif
_cod_data_source_block mo_lts46_ml_0m
_cod_depositor_comments 'Adding full bibliography for 7715474--7715479.cif.'
_cod_database_code 7715479
_shelx_shelxl_version_number 2019/1
_shelx_space_group_comment
;
The symmetry employed for this shelxl refinement is uniquely defined
by the following loop, which should always be used as a source of
symmetry information in preference to the above space-group names.
They are only intended as comments.
;
_shelx_estimated_absorpt_t_max 0.823
_shelx_estimated_absorpt_t_min 0.812
_olex2_refinement_description
;
1. Fixed Uiso
 At 1.2 times of:
  All C(H) groups
 At 1.5 times of:
  All C(H,H,H) groups, All O(H) groups
2.a Aromatic/amide H refined with riding coordinates:
 C55(H55), C16(H16), C49(H49), C29(H29), C31(H31), C53(H53), C25(H25),
 C35(H35), C41(H41), C37(H37), C59(H59), C22(H22), C34(H34), C43(H43), C19(H19),
  C13(H13), C20(H20), C38(H38), C50(H50), C4(H4A), C33(H33), C39(H39), C28(H28),
  C21(H21), C6(H6), C14(H14), C58(H58), C40(H40), C26(H26), C27(H27), C44(H44),
 C57(H57), C32(H32), C5(H5), C56(H56), C15(H15), C52(H52), C51(H51), C47(H47),
 C45(H45), C46(H46)
2.b Idealised Me refined as rotating group:
 C9(H9A,H9B,H9C), C1(H1A,H1B,H1C)
2.c Idealised tetrahedral OH refined as rotating group:
 O3(H3), O4(H4)
;
_smtbx_masks_void_probe_radius 1.2
_smtbx_masks_void_truncation_radius 1.2
_olex2_submission_special_instructions 'No special instructions were received'

loop_
_space_group_symop_operation_xyz
'x, y, z'
'-x, y+1/2, -z+1/2'
'-x, -y, -z'
'x, -y-1/2, z-1/2'

loop_
_atom_site_label
_atom_site_type_symbol
_atom_site_fract_x
_atom_site_fract_y
_atom_site_fract_z
_atom_site_U_iso_or_equiv
_atom_site_adp_type
_atom_site_occupancy
_atom_site_site_symmetry_order
_atom_site_calc_flag
_atom_site_refinement_flags_posn
_atom_site_refinement_flags_adp
_atom_site_refinement_flags_occupancy
_atom_site_disorder_assembly
_atom_site_disorder_group
Dy1 Dy 0.26010(2) 0.80375(2) 0.73680(2) 0.01282(3) Uani 1 1 d . . . . .
P2 P 0.49103(3) 0.77623(2) 0.66611(2) 0.01290(8) Uani 1 1 d . . . . .
P1 P 0.14695(3) 0.68406(2) 0.83432(2) 0.01369(8) Uani 1 1 d . . . . .
O9 O 0.17835(9) 0.72589(6) 0.78773(5) 0.0170(2) Uani 1 1 d . . . . .
O8 O 0.39030(9) 0.80029(6) 0.68233(5) 0.0168(2) Uani 1 1 d . . . . .
O1 O 0.24270(10) 0.69822(6) 0.68458(5) 0.0176(2) Uani 1 1 d . . . . .
O6 O 0.22151(10) 0.89807(6) 0.65750(5) 0.0205(2) Uani 1 1 d . . . . .
O2 O 0.41630(9) 0.77485(6) 0.80585(5) 0.0179(2) Uani 1 1 d . . . . .
O5 O 0.33831(10) 0.92580(6) 0.73473(5) 0.0202(2) Uani 1 1 d . . . . .
O7 O 0.33456(11) 0.98467(7) 0.65618(6) 0.0264(3) Uani 1 1 d . . . . .
O3 O -0.04867(10) 0.61431(7) 0.59208(6) 0.0267(3) Uani 1 1 d . . . . .
H3 H -0.037171 0.655069 0.606341 0.040 Uiso 1 1 calc R U . . .
O4 O 0.52263(13) 0.88770(8) 0.96006(6) 0.0370(3) Uani 1 1 d . . . . .
H4 H 0.462266 0.888999 0.937083 0.056 Uiso 1 1 calc R U . . .
N5 N 0.38258(12) 0.85951(8) 0.86946(6) 0.0184(3) Uani 1 1 d . . . . .
N1 N 0.06367(11) 0.71861(8) 0.64168(6) 0.0172(3) Uani 1 1 d . . . . .
N4 N 0.28601(11) 0.86808(7) 0.83048(6) 0.0176(3) Uani 1 1 d . . . . .
N2 N 0.07811(11) 0.77985(7) 0.67395(6) 0.0161(3) Uani 1 1 d . . . . .
N6 N 0.29895(12) 0.93760(7) 0.68216(6) 0.0189(3) Uani 1 1 d . . . . .
C54 C 0.15252(14) 0.73633(9) 0.89729(7) 0.0175(3) Uani 1 1 d . . . . .
N3 N 0.10544(11) 0.87836(7) 0.75287(6) 0.0169(3) Uani 1 1 d . . . . .
C36 C 0.49777(13) 0.81402(8) 0.59818(7) 0.0153(3) Uani 1 1 d . . . . .
C48 C 0.01251(13) 0.65007(9) 0.81157(7) 0.0170(3) Uani 1 1 d . . . . .
C18 C 0.14584(14) 0.61004(9) 0.62315(7) 0.0162(3) Uani 1 1 d . . . . .
C24 C 0.50414(13) 0.68147(9) 0.66135(7) 0.0164(3) Uani 1 1 d . . . . .
C55 C 0.06361(16) 0.77656(10) 0.90304(8) 0.0262(4) Uani 1 1 d . . . . .
H55 H -0.002815 0.772155 0.875763 0.031 Uiso 1 1 calc R U . . .
C11 C 0.55084(14) 0.79917(9) 0.89129(7) 0.0196(3) Uani 1 1 d . . . . .
C16 C 0.62148(15) 0.74983(11) 0.87689(8) 0.0255(4) Uani 1 1 d . . . . .
H16 H 0.598634 0.721970 0.843333 0.031 Uiso 1 1 calc R U . . .
C17 C 0.15442(13) 0.67995(9) 0.65246(7) 0.0158(3) Uani 1 1 d . . . . .
C42 C 0.23388(14) 0.60852(9) 0.85316(7) 0.0185(3) Uani 1 1 d . . . . .
C10 C 0.44333(14) 0.81005(9) 0.85208(7) 0.0173(3) Uani 1 1 d . . . . .
C49 C -0.03462(14) 0.64951(9) 0.75334(7) 0.0195(3) Uani 1 1 d . . . . .
H49 H 0.002352 0.669658 0.726925 0.023 Uiso 1 1 calc R U . . .
C29 C 0.50790(14) 0.64689(9) 0.61016(7) 0.0190(3) Uani 1 1 d . . . . .
H29 H 0.503335 0.673580 0.576095 0.023 Uiso 1 1 calc R U . . .
C3 C 0.01158(14) 0.87889(9) 0.71357(8) 0.0192(3) Uani 1 1 d . . . . .
C30 C 0.60619(13) 0.80676(8) 0.71826(7) 0.0151(3) Uani 1 1 d . . . . .
C23 C 0.04642(14) 0.58090(10) 0.59475(7) 0.0198(3) Uani 1 1 d . . . . .
C12 C 0.58602(16) 0.83929(10) 0.94187(8) 0.0256(4) Uani 1 1 d . . . . .
C31 C 0.59726(14) 0.87177(9) 0.74446(8) 0.0216(3) Uani 1 1 d . . . . .
H31 H 0.532449 0.898320 0.734071 0.026 Uiso 1 1 calc R U . . .
C53 C -0.04289(15) 0.62107(10) 0.85041(8) 0.0238(4) Uani 1 1 d . . . . .
H53 H -0.011641 0.622141 0.890297 0.029 Uiso 1 1 calc R U . . .
C2 C -0.00458(14) 0.82055(10) 0.67141(7) 0.0195(3) Uani 1 1 d . . . . .
C25 C 0.50955(14) 0.64183(9) 0.71119(7) 0.0185(3) Uani 1 1 d . . . . .
H25 H 0.505308 0.664868 0.745841 0.022 Uiso 1 1 calc R U . . .
C35 C 0.70165(14) 0.76847(9) 0.73350(7) 0.0197(3) Uani 1 1 d . . . . .
H35 H 0.708497 0.724340 0.715502 0.024 Uiso 1 1 calc R U . . .
C7 C 0.11955(14) 0.92332(9) 0.79743(7) 0.0187(3) Uani 1 1 d . . . . .
C41 C 0.41281(15) 0.85697(9) 0.57112(8) 0.0213(3) Uani 1 1 d . . . . .
H41 H 0.352082 0.863073 0.587425 0.026 Uiso 1 1 calc R U . . .
C37 C 0.58650(15) 0.80464(9) 0.57374(8) 0.0214(4) Uani 1 1 d . . . . .
H37 H 0.645121 0.775807 0.592326 0.026 Uiso 1 1 calc R U . . .
C59 C 0.24936(16) 0.74353(10) 0.93713(8) 0.0261(4) Uani 1 1 d . . . . .
H59 H 0.310139 0.716401 0.933307 0.031 Uiso 1 1 calc R U . . .
C22 C 0.04430(15) 0.51480(10) 0.56853(8) 0.0242(4) Uani 1 1 d . . . . .
H22 H -0.022772 0.493792 0.551021 0.029 Uiso 1 1 calc R U . . .
C34 C 0.78699(15) 0.79466(10) 0.77500(8) 0.0242(4) Uani 1 1 d . . . . .
H34 H 0.852132 0.768435 0.785315 0.029 Uiso 1 1 calc R U . . .
C43 C 0.21650(16) 0.55837(10) 0.89298(8) 0.0253(4) Uani 1 1 d . . . . .
H43 H 0.159021 0.564510 0.911764 0.030 Uiso 1 1 calc R U . . .
C19 C 0.24037(14) 0.57270(9) 0.62282(7) 0.0183(3) Uani 1 1 d . . . . .
H19 H 0.307579 0.591732 0.642428 0.022 Uiso 1 1 calc R U . . .
C13 C 0.69016(17) 0.82976(12) 0.97499(9) 0.0320(4) Uani 1 1 d . . . . .
H13 H 0.714096 0.857100 1.008742 0.038 Uiso 1 1 calc R U . . .
C20 C 0.23799(15) 0.50845(9) 0.59445(8) 0.0220(4) Uani 1 1 d . . . . .
H20 H 0.303058 0.484556 0.593267 0.026 Uiso 1 1 calc R U . . .
C38 C 0.58879(18) 0.83756(10) 0.52223(8) 0.0289(4) Uani 1 1 d . . . . .
H38 H 0.648100 0.830354 0.504990 0.035 Uiso 1 1 calc R U . . .
C50 C -0.13583(15) 0.61949(9) 0.73377(8) 0.0241(4) Uani 1 1 d . . . . .
H50 H -0.168167 0.619292 0.694004 0.029 Uiso 1 1 calc R U . . .
C4 C -0.06907(15) 0.92835(10) 0.71579(9) 0.0250(4) Uani 1 1 d . . . . .
H4A H -0.133978 0.928993 0.687070 0.030 Uiso 1 1 calc R U . . .
C9 C 0.24258(16) 0.96283(10) 0.89318(8) 0.0249(4) Uani 1 1 d . . . . .
H9A H 0.306702 0.945756 0.920531 0.037 Uiso 1 1 calc R U . . .
H9B H 0.180579 0.961538 0.910993 0.037 Uiso 1 1 calc R U . . .
H9C H 0.254565 1.011670 0.882012 0.037 Uiso 1 1 calc R U . . .
C33 C 0.77721(15) 0.85888(10) 0.80131(8) 0.0240(4) Uani 1 1 d . . . . .
H33 H 0.835191 0.876358 0.830128 0.029 Uiso 1 1 calc R U . . .
C8 C 0.22101(14) 0.91619(9) 0.84116(7) 0.0187(3) Uani 1 1 d . . . . .
C39 C 0.5042(2) 0.88098(11) 0.49608(8) 0.0328(5) Uani 1 1 d . . . . .
H39 H 0.506389 0.904137 0.461179 0.039 Uiso 1 1 calc R U . . .
C28 C 0.51831(15) 0.57341(9) 0.60923(8) 0.0231(4) Uani 1 1 d . . . . .
H28 H 0.520280 0.549911 0.574442 0.028 Uiso 1 1 calc R U . . .
C21 C 0.13935(16) 0.47942(10) 0.56778(8) 0.0242(4) Uani 1 1 d . . . . .
H21 H 0.136943 0.434959 0.548865 0.029 Uiso 1 1 calc R U . . .
C6 C 0.04083(15) 0.97337(9) 0.80250(8) 0.0237(4) Uani 1 1 d . . . . .
H6 H 0.051785 1.004710 0.834319 0.028 Uiso 1 1 calc R U . . .
C14 C 0.75833(16) 0.78103(13) 0.95908(9) 0.0331(5) Uani 1 1 d . . . . .
H14 H 0.829208 0.775291 0.981741 0.040 Uiso 1 1 calc R U . . .
C1 C -0.11331(16) 0.80679(11) 0.63351(9) 0.0309(4) Uani 1 1 d . . . . .
H1A H -0.106100 0.773967 0.602897 0.046 Uiso 1 1 calc R U . . .
H1B H -0.144394 0.851605 0.616711 0.046 Uiso 1 1 calc R U . . .
H1C H -0.160516 0.785805 0.656133 0.046 Uiso 1 1 calc R U . . .
C58 C 0.2575(2) 0.79027(12) 0.98249(9) 0.0363(5) Uani 1 1 d . . . . .
H58 H 0.323768 0.795141 1.009815 0.044 Uiso 1 1 calc R U . . .
C40 C 0.41670(18) 0.89087(11) 0.52037(8) 0.0306(4) Uani 1 1 d . . . . .
H40 H 0.359238 0.920907 0.502251 0.037 Uiso 1 1 calc R U . . .
C26 C 0.52114(14) 0.56861(9) 0.70979(8) 0.0214(3) Uani 1 1 d . . . . .
H26 H 0.525911 0.541671 0.743750 0.026 Uiso 1 1 calc R U . . .
C27 C 0.52583(15) 0.53445(9) 0.65899(8) 0.0235(4) Uani 1 1 d . . . . .
H27 H 0.534181 0.484377 0.658401 0.028 Uiso 1 1 calc R U . . .
C44 C 0.28311(17) 0.49967(10) 0.90506(8) 0.0281(4) Uani 1 1 d . . . . .
H44 H 0.271222 0.465476 0.932080 0.034 Uiso 1 1 calc R U . . .
C57 C 0.1689(2) 0.82989(12) 0.98796(9) 0.0364(5) Uani 1 1 d . . . . .
H57 H 0.174677 0.862030 1.019024 0.044 Uiso 1 1 calc R U . . .
C32 C 0.68278(15) 0.89775(10) 0.78563(8) 0.0253(4) Uani 1 1 d . . . . .
H32 H 0.676741 0.942303 0.803180 0.030 Uiso 1 1 calc R U . . .
C5 C -0.05267(15) 0.97628(10) 0.76050(9) 0.0267(4) Uani 1 1 d . . . . .
H5 H -0.105683 1.011111 0.762279 0.032 Uiso 1 1 calc R U . . .
C56 C 0.07270(19) 0.82300(11) 0.94876(10) 0.0346(5) Uani 1 1 d . . . . .
H56 H 0.012155 0.850132 0.952958 0.042 Uiso 1 1 calc R U . . .
C15 C 0.72440(16) 0.74030(13) 0.91029(9) 0.0321(4) Uani 1 1 d . . . . .
H15 H 0.771242 0.706119 0.899792 0.039 Uiso 1 1 calc R U . . .
C52 C -0.14342(16) 0.59080(11) 0.83050(9) 0.0297(4) Uani 1 1 d . . . . .
H52 H -0.180786 0.570671 0.856745 0.036 Uiso 1 1 calc R U . . .
C51 C -0.18956(15) 0.58984(10) 0.77235(9) 0.0275(4) Uani 1 1 d . . . . .
H51 H -0.258297 0.568768 0.758865 0.033 Uiso 1 1 calc R U . . .
C47 C 0.3173(2) 0.59914(12) 0.82601(10) 0.0410(6) Uani 1 1 d . . . . .
H47 H 0.329400 0.632819 0.798656 0.049 Uiso 1 1 calc R U . . .
C45 C 0.3665(2) 0.49087(11) 0.87795(9) 0.0384(5) Uani 1 1 d . . . . .
H45 H 0.412153 0.450607 0.886323 0.046 Uiso 1 1 calc R U . . .
C46 C 0.3837(2) 0.53999(15) 0.83893(12) 0.0550(8) Uani 1 1 d . . . . .
H46 H 0.441646 0.533636 0.820483 0.066 Uiso 1 1 calc R U . . .

loop_
_atom_site_aniso_label
_atom_site_aniso_U_11
_atom_site_aniso_U_22
_atom_site_aniso_U_33
_atom_site_aniso_U_23
_atom_site_aniso_U_13
_atom_site_aniso_U_12
Dy1 0.01121(4) 0.01112(4) 0.01638(4) -0.00034(3) 0.00363(3) -0.00002(3)
P2 0.01189(18) 0.01114(18) 0.01582(19) -0.00015(14) 0.00343(15) 0.00038(14)
P1 0.01408(19) 0.01199(18) 0.01489(19) 0.00041(14) 0.00301(15) 0.00025(15)
O9 0.0162(6) 0.0168(6) 0.0183(6) 0.0020(4) 0.0046(5) -0.0008(4)
O8 0.0144(6) 0.0151(6) 0.0219(6) 0.0001(4) 0.0064(5) 0.0011(4)
O1 0.0140(6) 0.0176(6) 0.0206(6) -0.0041(4) 0.0025(5) -0.0018(4)
O6 0.0157(6) 0.0196(6) 0.0259(6) 0.0025(5) 0.0043(5) 0.0012(5)
O2 0.0163(6) 0.0184(6) 0.0186(6) -0.0017(4) 0.0027(5) 0.0010(5)
O5 0.0226(6) 0.0156(6) 0.0230(6) -0.0013(5) 0.0065(5) 0.0000(5)
O7 0.0315(7) 0.0162(6) 0.0365(7) 0.0059(5) 0.0184(6) 0.0002(5)
O3 0.0168(6) 0.0320(7) 0.0304(7) -0.0105(6) 0.0037(5) -0.0050(5)
O4 0.0381(9) 0.0364(8) 0.0304(8) -0.0131(6) -0.0054(6) 0.0034(7)
N5 0.0178(7) 0.0179(7) 0.0192(7) -0.0017(5) 0.0034(6) -0.0028(6)
N1 0.0165(7) 0.0182(7) 0.0163(7) -0.0001(5) 0.0023(5) -0.0019(5)
N4 0.0163(7) 0.0160(7) 0.0213(7) 0.0001(5) 0.0063(6) -0.0018(5)
N2 0.0163(7) 0.0160(6) 0.0164(7) 0.0026(5) 0.0043(5) -0.0010(5)
N6 0.0188(7) 0.0129(6) 0.0276(8) 0.0007(5) 0.0110(6) 0.0035(5)
C54 0.0211(8) 0.0138(7) 0.0179(8) 0.0004(6) 0.0051(6) 0.0011(6)
N3 0.0165(7) 0.0139(6) 0.0217(7) 0.0022(5) 0.0070(6) 0.0000(5)
C36 0.0173(8) 0.0129(7) 0.0150(7) -0.0018(6) 0.0022(6) -0.0020(6)
C48 0.0166(8) 0.0133(7) 0.0210(8) 0.0003(6) 0.0043(6) -0.0001(6)
C18 0.0195(8) 0.0166(8) 0.0130(7) 0.0004(6) 0.0043(6) -0.0033(6)
C24 0.0131(7) 0.0135(7) 0.0219(8) -0.0005(6) 0.0027(6) 0.0005(6)
C55 0.0262(10) 0.0225(9) 0.0302(10) -0.0052(7) 0.0068(8) 0.0040(7)
C11 0.0180(8) 0.0224(8) 0.0180(8) 0.0041(6) 0.0032(6) -0.0043(7)
C16 0.0213(9) 0.0352(10) 0.0197(9) 0.0038(7) 0.0043(7) 0.0020(8)
C17 0.0170(8) 0.0177(8) 0.0133(7) 0.0012(6) 0.0047(6) -0.0038(6)
C42 0.0200(8) 0.0140(7) 0.0198(8) -0.0019(6) 0.0011(6) 0.0026(6)
C10 0.0172(8) 0.0170(8) 0.0182(8) 0.0026(6) 0.0049(6) -0.0029(6)
C49 0.0201(8) 0.0157(8) 0.0222(8) -0.0009(6) 0.0039(7) 0.0011(6)
C29 0.0184(8) 0.0169(8) 0.0210(8) -0.0018(6) 0.0027(6) 0.0012(6)
C3 0.0171(8) 0.0174(8) 0.0244(8) 0.0055(6) 0.0079(7) 0.0022(6)
C30 0.0143(7) 0.0161(8) 0.0152(7) 0.0003(6) 0.0040(6) -0.0016(6)
C23 0.0193(8) 0.0253(9) 0.0154(8) -0.0012(6) 0.0056(6) -0.0055(7)
C12 0.0264(9) 0.0248(9) 0.0239(9) 0.0020(7) 0.0022(7) -0.0057(7)
C31 0.0191(8) 0.0180(8) 0.0264(9) -0.0037(7) 0.0026(7) 0.0015(7)
C53 0.0220(9) 0.0243(9) 0.0259(9) 0.0031(7) 0.0071(7) -0.0018(7)
C2 0.0146(8) 0.0223(8) 0.0213(8) 0.0043(7) 0.0033(6) -0.0001(6)
C25 0.0169(8) 0.0171(8) 0.0212(8) -0.0006(6) 0.0039(6) -0.0004(6)
C35 0.0179(8) 0.0184(8) 0.0216(8) -0.0013(6) 0.0017(7) 0.0015(7)
C7 0.0193(8) 0.0138(7) 0.0258(9) 0.0012(6) 0.0112(7) -0.0006(6)
C41 0.0207(8) 0.0196(8) 0.0215(8) -0.0002(6) 0.0005(7) 0.0010(7)
C37 0.0235(9) 0.0186(8) 0.0239(9) -0.0013(6) 0.0094(7) -0.0001(7)
C59 0.0269(10) 0.0227(9) 0.0254(9) -0.0022(7) -0.0011(7) 0.0022(7)
C22 0.0247(9) 0.0272(9) 0.0212(8) -0.0065(7) 0.0062(7) -0.0110(7)
C34 0.0174(8) 0.0274(9) 0.0251(9) 0.0001(7) -0.0008(7) 0.0026(7)
C43 0.0256(9) 0.0198(8) 0.0282(9) 0.0033(7) 0.0011(7) 0.0001(7)
C19 0.0194(8) 0.0170(8) 0.0170(8) 0.0006(6) 0.0011(6) -0.0018(6)
C13 0.0310(11) 0.0357(11) 0.0242(10) 0.0033(8) -0.0044(8) -0.0106(9)
C20 0.0255(9) 0.0188(8) 0.0210(8) 0.0006(6) 0.0041(7) 0.0002(7)
C38 0.0402(11) 0.0259(10) 0.0253(9) -0.0041(7) 0.0172(8) -0.0044(8)
C50 0.0200(9) 0.0190(8) 0.0300(9) -0.0047(7) -0.0017(7) 0.0025(7)
C4 0.0183(8) 0.0230(9) 0.0343(10) 0.0066(7) 0.0073(7) 0.0045(7)
C9 0.0252(9) 0.0232(9) 0.0281(9) -0.0079(7) 0.0100(8) -0.0002(7)
C33 0.0212(9) 0.0283(9) 0.0203(8) -0.0019(7) -0.0001(7) -0.0065(7)
C8 0.0207(8) 0.0145(7) 0.0232(8) -0.0018(6) 0.0099(7) -0.0027(6)
C39 0.0550(14) 0.0268(10) 0.0166(9) 0.0015(7) 0.0077(9) -0.0044(9)
C28 0.0226(9) 0.0177(8) 0.0285(9) -0.0063(7) 0.0048(7) 0.0016(7)
C21 0.0320(10) 0.0195(8) 0.0212(8) -0.0049(7) 0.0064(7) -0.0067(7)
C6 0.0253(9) 0.0161(8) 0.0340(10) -0.0003(7) 0.0155(8) 0.0014(7)
C14 0.0207(9) 0.0480(12) 0.0270(10) 0.0140(9) -0.0021(8) -0.0057(9)
C1 0.0180(9) 0.0385(11) 0.0327(11) -0.0018(8) -0.0016(8) 0.0051(8)
C58 0.0445(13) 0.0339(11) 0.0242(10) -0.0045(8) -0.0050(9) -0.0040(10)
C40 0.0380(11) 0.0278(10) 0.0215(9) 0.0042(7) -0.0028(8) 0.0037(8)
C26 0.0176(8) 0.0168(8) 0.0290(9) 0.0055(7) 0.0035(7) 0.0002(6)
C27 0.0203(9) 0.0128(8) 0.0371(10) -0.0015(7) 0.0056(7) 0.0017(6)
C44 0.0343(11) 0.0154(8) 0.0286(10) 0.0023(7) -0.0052(8) 0.0003(8)
C57 0.0580(15) 0.0293(10) 0.0251(10) -0.0098(8) 0.0162(10) -0.0055(10)
C32 0.0262(9) 0.0217(9) 0.0274(9) -0.0081(7) 0.0045(8) -0.0027(7)
C5 0.0220(9) 0.0176(8) 0.0439(11) 0.0045(8) 0.0147(8) 0.0057(7)
C56 0.0399(12) 0.0282(10) 0.0406(12) -0.0116(9) 0.0192(10) 0.0028(9)
C15 0.0219(9) 0.0472(12) 0.0271(10) 0.0096(9) 0.0052(8) 0.0056(9)
C52 0.0222(9) 0.0271(10) 0.0422(11) 0.0054(8) 0.0124(8) -0.0037(8)
C51 0.0166(8) 0.0186(8) 0.0457(12) -0.0019(8) 0.0037(8) -0.0013(7)
C47 0.0500(14) 0.0368(12) 0.0446(13) 0.0175(10) 0.0285(11) 0.0237(11)
C45 0.0539(14) 0.0252(10) 0.0330(11) 0.0012(8) 0.0036(10) 0.0221(10)
C46 0.0662(18) 0.0524(15) 0.0583(16) 0.0206(13) 0.0390(14) 0.0412(14)

loop_
_atom_type_symbol
_atom_type_description
_atom_type_scat_dispersion_real
_atom_type_scat_dispersion_imag
_atom_type_scat_source
C C 0.0033 0.0016 'International Tables Vol C Tables 4.2.6.8 and 6.1.1.4'
H H 0.0000 0.0000 'International Tables Vol C Tables 4.2.6.8 and 6.1.1.4'
Dy Dy -0.1892 4.4098 'International Tables Vol C Tables 4.2.6.8 and 6.1.1.4'
N N 0.0061 0.0033 'International Tables Vol C Tables 4.2.6.8 and 6.1.1.4'
O O 0.0106 0.0060 'International Tables Vol C Tables 4.2.6.8 and 6.1.1.4'
P P 0.1023 0.0942 'International Tables Vol C Tables 4.2.6.8 and 6.1.1.4'

loop_
_geom_angle_atom_site_label_1
_geom_angle_atom_site_label_2
_geom_angle_atom_site_label_3
_geom_angle
_geom_angle_site_symmetry_1
_geom_angle_site_symmetry_3
_geom_angle_publ_flag
O9 Dy1 O8 138.02(4) . . ?
O9 Dy1 O1 75.07(4) . . ?
O9 Dy1 O6 143.07(4) . . ?
O9 Dy1 O2 83.78(4) . . ?
O9 Dy1 O5 145.38(4) . . ?
O9 Dy1 N4 79.43(4) . . ?
O9 Dy1 N2 74.70(4) . . ?
O9 Dy1 N6 157.84(4) . . ?
O9 Dy1 N3 79.10(4) . . ?
O8 Dy1 O1 70.69(4) . . ?
O8 Dy1 O6 69.29(4) . . ?
O8 Dy1 O2 77.95(4) . . ?
O8 Dy1 O5 71.26(4) . . ?
O8 Dy1 N4 123.26(4) . . ?
O8 Dy1 N2 109.71(4) . . ?
O8 Dy1 N6 63.96(4) . . ?
O8 Dy1 N3 141.34(4) . . ?
O1 Dy1 O6 102.29(4) . . ?
O1 Dy1 O2 98.27(4) . . ?
O1 Dy1 O5 139.43(4) . . ?
O1 Dy1 N4 150.44(4) . . ?
O1 Dy1 N2 63.96(4) . . ?
O1 Dy1 N6 119.84(4) . . ?
O1 Dy1 N3 125.04(4) . . ?
O6 Dy1 N6 25.61(4) . . ?
O2 Dy1 O6 132.30(4) . . ?
O2 Dy1 O5 87.07(4) . . ?
O2 Dy1 N4 63.96(4) . . ?
O2 Dy1 N2 154.84(4) . . ?
O2 Dy1 N6 108.20(4) . . ?
O2 Dy1 N3 126.12(4) . . ?
O5 Dy1 O6 50.39(4) . . ?
O5 Dy1 N6 25.41(4) . . ?
O5 Dy1 N3 79.64(4) . . ?
N4 Dy1 O6 107.08(4) . . ?
N4 Dy1 O5 66.58(4) . . ?
N4 Dy1 N6 89.05(4) . . ?
N4 Dy1 N3 62.82(5) . . ?
N2 Dy1 O6 71.46(4) . . ?
N2 Dy1 O5 118.07(4) . . ?
N2 Dy1 N4 122.87(5) . . ?
N2 Dy1 N6 96.45(4) . . ?
N2 Dy1 N3 62.75(5) . . ?
N3 Dy1 O6 72.63(4) . . ?
N3 Dy1 N6 78.80(4) . . ?
O8 P2 C36 109.59(7) . . ?
O8 P2 C24 114.54(7) . . ?
O8 P2 C30 109.72(7) . . ?
C36 P2 C24 108.14(8) . . ?
C30 P2 C36 107.81(8) . . ?
C30 P2 C24 106.80(8) . . ?
O9 P1 C54 111.98(7) . . ?
O9 P1 C48 111.05(7) . . ?
O9 P1 C42 110.59(8) . . ?
C54 P1 C48 107.82(8) . . ?
C54 P1 C42 108.57(8) . . ?
C48 P1 C42 106.63(8) . . ?
P1 O9 Dy1 164.22(8) . . ?
P2 O8 Dy1 156.37(7) . . ?
C17 O1 Dy1 121.64(11) . . ?
N6 O6 Dy1 93.54(9) . . ?
C10 O2 Dy1 120.94(11) . . ?
N6 O5 Dy1 96.34(9) . . ?
C23 O3 H3 109.5 . . ?
C12 O4 H4 109.5 . . ?
C10 N5 N4 111.24(14) . . ?
C17 N1 N2 110.24(14) . . ?
N5 N4 Dy1 117.93(10) . . ?
C8 N4 Dy1 123.76(12) . . ?
C8 N4 N5 117.57(15) . . ?
N1 N2 Dy1 118.46(10) . . ?
C2 N2 Dy1 123.77(12) . . ?
C2 N2 N1 117.73(15) . . ?
O6 N6 Dy1 60.85(8) . . ?
O5 N6 Dy1 58.25(8) . . ?
O5 N6 O6 116.88(13) . . ?
O7 N6 Dy1 164.98(11) . . ?
O7 N6 O6 121.60(15) . . ?
O7 N6 O5 121.52(15) . . ?
C55 C54 P1 120.21(14) . . ?
C59 C54 P1 119.65(13) . . ?
C59 C54 C55 119.69(16) . . ?
C3 N3 Dy1 119.97(11) . . ?
C7 N3 Dy1 120.27(11) . . ?
C7 N3 C3 119.40(15) . . ?
C41 C36 P2 117.54(13) . . ?
C41 C36 C37 119.78(16) . . ?
C37 C36 P2 122.59(13) . . ?
C49 C48 P1 118.35(13) . . ?
C49 C48 C53 119.76(16) . . ?
C53 C48 P1 121.80(14) . . ?
C23 C18 C17 122.47(15) . . ?
C19 C18 C17 118.53(15) . . ?
C19 C18 C23 118.99(15) . . ?
C29 C24 P2 122.64(13) . . ?
C25 C24 P2 117.59(13) . . ?
C25 C24 C29 119.76(15) . . ?
C54 C55 H55 120.1 . . ?
C56 C55 C54 119.71(19) . . ?
C56 C55 H55 120.1 . . ?
C16 C11 C10 119.33(16) . . ?
C16 C11 C12 118.19(17) . . ?
C12 C11 C10 122.44(16) . . ?
C11 C16 H16 119.2 . . ?
C15 C16 C11 121.64(19) . . ?
C15 C16 H16 119.2 . . ?
O1 C17 N1 125.59(15) . . ?
O1 C17 C18 119.47(15) . . ?
N1 C17 C18 114.95(15) . . ?
C43 C42 P1 121.58(14) . . ?
C47 C42 P1 118.73(14) . . ?
C47 C42 C43 119.65(17) . . ?
O2 C10 N5 124.98(16) . . ?
O2 C10 C11 120.55(15) . . ?
N5 C10 C11 114.45(15) . . ?
C48 C49 H49 120.0 . . ?
C50 C49 C48 120.03(16) . . ?
C50 C49 H49 120.0 . . ?
C24 C29 H29 120.0 . . ?
C28 C29 C24 119.95(16) . . ?
C28 C29 H29 120.0 . . ?
N3 C3 C2 116.04(15) . . ?
N3 C3 C4 121.59(17) . . ?
C4 C3 C2 122.16(17) . . ?
C31 C30 P2 117.31(13) . . ?
C35 C30 P2 123.14(13) . . ?
C35 C30 C31 119.55(16) . . ?
O3 C23 C18 122.69(16) . . ?
O3 C23 C22 117.91(16) . . ?
C22 C23 C18 119.39(17) . . ?
O4 C12 C11 122.65(17) . . ?
O4 C12 C13 117.59(18) . . ?
C13 C12 C11 119.76(19) . . ?
C30 C31 H31 120.0 . . ?
C32 C31 C30 120.07(17) . . ?
C32 C31 H31 120.0 . . ?
C48 C53 H53 120.1 . . ?
C52 C53 C48 119.82(18) . . ?
C52 C53 H53 120.1 . . ?
N2 C2 C3 115.00(16) . . ?
N2 C2 C1 123.94(17) . . ?
C3 C2 C1 120.75(16) . . ?
C24 C25 H25 120.2 . . ?
C26 C25 C24 119.68(16) . . ?
C26 C25 H25 120.2 . . ?
C30 C35 H35 119.9 . . ?
C34 C35 C30 120.12(16) . . ?
C34 C35 H35 119.9 . . ?
N3 C7 C8 116.51(15) . . ?
N3 C7 C6 121.52(17) . . ?
C6 C7 C8 121.96(16) . . ?
C36 C41 H41 120.0 . . ?
C40 C41 C36 120.02(17) . . ?
C40 C41 H41 120.0 . . ?
C36 C37 H37 120.1 . . ?
C38 C37 C36 119.87(18) . . ?
C38 C37 H37 120.1 . . ?
C54 C59 H59 120.0 . . ?
C58 C59 C54 120.04(19) . . ?
C58 C59 H59 120.0 . . ?
C23 C22 H22 119.7 . . ?
C21 C22 C23 120.50(17) . . ?
C21 C22 H22 119.7 . . ?
C35 C34 H34 120.0 . . ?
C33 C34 C35 120.06(17) . . ?
C33 C34 H34 120.0 . . ?
C42 C43 H43 120.0 . . ?
C44 C43 C42 119.95(18) . . ?
C44 C43 H43 120.0 . . ?
C18 C19 H19 119.4 . . ?
C20 C19 C18 121.28(16) . . ?
C20 C19 H19 119.4 . . ?
C12 C13 H13 119.8 . . ?
C14 C13 C12 120.46(19) . . ?
C14 C13 H13 119.8 . . ?
C19 C20 H20 120.4 . . ?
C19 C20 C21 119.19(17) . . ?
C21 C20 H20 120.4 . . ?
C37 C38 H38 120.1 . . ?
C39 C38 C37 119.75(18) . . ?
C39 C38 H38 120.1 . . ?
C49 C50 H50 120.0 . . ?
C51 C50 C49 119.95(18) . . ?
C51 C50 H50 120.0 . . ?
C3 C4 H4A 120.6 . . ?
C5 C4 C3 118.78(18) . . ?
C5 C4 H4A 120.6 . . ?
H9A C9 H9B 109.5 . . ?
H9A C9 H9C 109.5 . . ?
H9B C9 H9C 109.5 . . ?
C8 C9 H9A 109.5 . . ?
C8 C9 H9B 109.5 . . ?
C8 C9 H9C 109.5 . . ?
C34 C33 H33 120.0 . . ?
C34 C33 C32 120.02(17) . . ?
C32 C33 H33 120.0 . . ?
N4 C8 C7 114.92(15) . . ?
N4 C8 C9 124.77(17) . . ?
C7 C8 C9 120.30(15) . . ?
C38 C39 H39 119.7 . . ?
C40 C39 C38 120.55(18) . . ?
C40 C39 H39 119.7 . . ?
C29 C28 H28 120.0 . . ?
C27 C28 C29 120.10(17) . . ?
C27 C28 H28 119.9 . . ?
C22 C21 C20 120.55(17) . . ?
C22 C21 H21 119.7 . . ?
C20 C21 H21 119.7 . . ?
C7 C6 H6 120.6 . . ?
C5 C6 C7 118.79(17) . . ?
C5 C6 H6 120.6 . . ?
C13 C14 H14 119.7 . . ?
C13 C14 C15 120.51(19) . . ?
C15 C14 H14 119.7 . . ?
C2 C1 H1A 109.5 . . ?
C2 C1 H1B 109.5 . . ?
C2 C1 H1C 109.5 . . ?
H1A C1 H1B 109.5 . . ?
H1A C1 H1C 109.5 . . ?
H1B C1 H1C 109.5 . . ?
C59 C58 H58 120.0 . . ?
C57 C58 C59 119.9(2) . . ?
C57 C58 H58 120.0 . . ?
C41 C40 H40 120.0 . . ?
C39 C40 C41 120.00(19) . . ?
C39 C40 H40 120.0 . . ?
C25 C26 H26 119.8 . . ?
C25 C26 C27 120.43(17) . . ?
C27 C26 H26 119.8 . . ?
C28 C27 C26 120.06(16) . . ?
C28 C27 H27 120.0 . . ?
C26 C27 H27 120.0 . . ?
C43 C44 H44 120.0 . . ?
C45 C44 C43 120.02(19) . . ?
C45 C44 H44 120.0 . . ?
C58 C57 H57 119.8 . . ?
C56 C57 C58 120.40(19) . . ?
C56 C57 H57 119.8 . . ?
C31 C32 C33 120.17(17) . . ?
C31 C32 H32 119.9 . . ?
C33 C32 H32 119.9 . . ?
C4 C5 H5 120.1 . . ?
C6 C5 C4 119.76(17) . . ?
C6 C5 H5 120.1 . . ?
C55 C56 H56 119.9 . . ?
C57 C56 C55 120.2(2) . . ?
C57 C56 H56 119.9 . . ?
C16 C15 H15 120.3 . . ?
C14 C15 C16 119.4(2) . . ?
C14 C15 H15 120.3 . . ?
C53 C52 H52 119.9 . . ?
C53 C52 C51 120.14(18) . . ?
C51 C52 H52 119.9 . . ?
C50 C51 H51 119.9 . . ?
C52 C51 C50 120.30(17) . . ?
C52 C51 H51 119.9 . . ?
C42 C47 H47 120.2 . . ?
C42 C47 C46 119.6(2) . . ?
C46 C47 H47 120.2 . . ?
C44 C45 H45 119.9 . . ?
C46 C45 C44 120.15(19) . . ?
C46 C45 H45 119.9 . . ?
C47 C46 H46 119.7 . . ?
C45 C46 C47 120.7(2) . . ?
C45 C46 H46 119.7 . . ?

loop_
_geom_bond_atom_site_label_1
_geom_bond_atom_site_label_2
_geom_bond_distance
_geom_bond_site_symmetry_2
_geom_bond_publ_flag
Dy1 O9 2.3032(11) . ?
Dy1 O8 2.3334(11) . ?
Dy1 O1 2.3338(11) . ?
Dy1 O6 2.5684(12) . ?
Dy1 O2 2.3493(12) . ?
Dy1 O5 2.5115(12) . ?
Dy1 N4 2.5085(14) . ?
Dy1 N2 2.5066(14) . ?
Dy1 N6 2.9353(14) . ?
Dy1 N3 2.5212(14) . ?
P2 O8 1.4939(12) . ?
P2 C36 1.7978(17) . ?
P2 C24 1.7994(17) . ?
P2 C30 1.7955(17) . ?
P1 O9 1.4942(12) . ?
P1 C54 1.7910(17) . ?
P1 C48 1.7957(17) . ?
P1 C42 1.7978(17) . ?
O1 C17 1.260(2) . ?
O6 N6 1.2714(19) . ?
O2 C10 1.271(2) . ?
O5 N6 1.267(2) . ?
O7 N6 1.2284(19) . ?
O3 H3 0.8400 . ?
O3 C23 1.355(2) . ?
O4 H4 0.8400 . ?
O4 C12 1.354(2) . ?
N5 N4 1.377(2) . ?
N5 C10 1.337(2) . ?
N1 N2 1.378(2) . ?
N1 C17 1.342(2) . ?
N4 C8 1.292(2) . ?
N2 C2 1.294(2) . ?
C54 C55 1.396(2) . ?
C54 C59 1.387(3) . ?
N3 C3 1.346(2) . ?
N3 C7 1.344(2) . ?
C36 C41 1.390(2) . ?
C36 C37 1.398(2) . ?
C48 C49 1.391(2) . ?
C48 C53 1.401(2) . ?
C18 C17 1.485(2) . ?
C18 C23 1.408(2) . ?
C18 C19 1.397(2) . ?
C24 C29 1.400(2) . ?
C24 C25 1.398(2) . ?
C55 H55 0.9500 . ?
C55 C56 1.387(3) . ?
C11 C16 1.391(3) . ?
C11 C10 1.491(2) . ?
C11 C12 1.414(3) . ?
C16 H16 0.9500 . ?
C16 C15 1.386(3) . ?
C42 C43 1.396(2) . ?
C42 C47 1.378(3) . ?
C49 H49 0.9500 . ?
C49 C50 1.390(2) . ?
C29 H29 0.9500 . ?
C29 C28 1.392(2) . ?
C3 C2 1.476(3) . ?
C3 C4 1.398(2) . ?
C30 C31 1.393(2) . ?
C30 C35 1.391(2) . ?
C23 C22 1.393(2) . ?
C12 C13 1.397(3) . ?
C31 H31 0.9500 . ?
C31 C32 1.385(3) . ?
C53 H53 0.9500 . ?
C53 C52 1.386(3) . ?
C2 C1 1.499(3) . ?
C25 H25 0.9500 . ?
C25 C26 1.389(2) . ?
C35 H35 0.9500 . ?
C35 C34 1.389(3) . ?
C7 C8 1.476(3) . ?
C7 C6 1.402(2) . ?
C41 H41 0.9500 . ?
C41 C40 1.385(3) . ?
C37 H37 0.9500 . ?
C37 C38 1.388(3) . ?
C59 H59 0.9500 . ?
C59 C58 1.385(3) . ?
C22 H22 0.9500 . ?
C22 C21 1.387(3) . ?
C34 H34 0.9500 . ?
C34 C33 1.383(3) . ?
C43 H43 0.9500 . ?
C43 C44 1.385(3) . ?
C19 H19 0.9500 . ?
C19 C20 1.386(2) . ?
C13 H13 0.9500 . ?
C13 C14 1.376(3) . ?
C20 H20 0.9500 . ?
C20 C21 1.388(3) . ?
C38 H38 0.9500 . ?
C38 C39 1.386(3) . ?
C50 H50 0.9500 . ?
C50 C51 1.387(3) . ?
C4 H4A 0.9500 . ?
C4 C5 1.381(3) . ?
C9 H9A 0.9800 . ?
C9 H9B 0.9800 . ?
C9 H9C 0.9800 . ?
C9 C8 1.500(2) . ?
C33 H33 0.9500 . ?
C33 C32 1.387(3) . ?
C39 H39 0.9500 . ?
C39 C40 1.383(3) . ?
C28 H28 0.9500 . ?
C28 C27 1.386(3) . ?
C21 H21 0.9500 . ?
C6 H6 0.9500 . ?
C6 C5 1.378(3) . ?
C14 H14 0.9500 . ?
C14 C15 1.385(3) . ?
C1 H1A 0.9800 . ?
C1 H1B 0.9800 . ?
C1 H1C 0.9800 . ?
C58 H58 0.9500 . ?
C58 C57 1.385(3) . ?
C40 H40 0.9500 . ?
C26 H26 0.9500 . ?
C26 C27 1.391(3) . ?
C27 H27 0.9500 . ?
C44 H44 0.9500 . ?
C44 C45 1.375(3) . ?
C57 H57 0.9500 . ?
C57 C56 1.373(3) . ?
C32 H32 0.9500 . ?
C5 H5 0.9500 . ?
C56 H56 0.9500 . ?
C15 H15 0.9500 . ?
C52 H52 0.9500 . ?
C52 C51 1.386(3) . ?
C51 H51 0.9500 . ?
C47 H47 0.9500 . ?
C47 C46 1.392(3) . ?
C45 H45 0.9500 . ?
C45 C46 1.369(3) . ?
C46 H46 0.9500 . ?

loop_
_geom_torsion_atom_site_label_1
_geom_torsion_atom_site_label_2
_geom_torsion_atom_site_label_3
_geom_torsion_atom_site_label_4
_geom_torsion
_geom_torsion_site_symmetry_1
_geom_torsion_site_symmetry_2
_geom_torsion_site_symmetry_3
_geom_torsion_site_symmetry_4
_geom_torsion_publ_flag
Dy1 O1 C17 N1 3.9(2) . . . . ?
Dy1 O1 C17 C18 -175.99(10) . . . . ?
Dy1 O6 N6 O5 -16.65(13) . . . . ?
Dy1 O6 N6 O7 162.80(13) . . . . ?
Dy1 O2 C10 N5 8.4(2) . . . . ?
Dy1 O2 C10 C11 -170.12(11) . . . . ?
Dy1 O5 N6 O6 17.12(14) . . . . ?
Dy1 O5 N6 O7 -162.34(13) . . . . ?
Dy1 N4 C8 C7 9.4(2) . . . . ?
Dy1 N4 C8 C9 -170.56(13) . . . . ?
Dy1 N2 C2 C3 -6.9(2) . . . . ?
Dy1 N2 C2 C1 179.44(14) . . . . ?
Dy1 N3 C3 C2 16.59(19) . . . . ?
Dy1 N3 C3 C4 -168.65(13) . . . . ?
Dy1 N3 C7 C8 -11.46(19) . . . . ?
Dy1 N3 C7 C6 169.75(12) . . . . ?
P2 C36 C41 C40 176.18(14) . . . . ?
P2 C36 C37 C38 -177.39(14) . . . . ?
P2 C24 C29 C28 179.89(14) . . . . ?
P2 C24 C25 C26 -179.14(13) . . . . ?
P2 C30 C31 C32 179.10(14) . . . . ?
P2 C30 C35 C34 -178.80(14) . . . . ?
P1 C54 C55 C56 -172.68(16) . . . . ?
P1 C54 C59 C58 172.51(16) . . . . ?
P1 C48 C49 C50 175.90(13) . . . . ?
P1 C48 C53 C52 -175.32(15) . . . . ?
P1 C42 C43 C44 177.94(14) . . . . ?
P1 C42 C47 C46 -178.3(2) . . . . ?
O9 P1 C54 C55 87.10(16) . . . . ?
O9 P1 C54 C59 -85.13(16) . . . . ?
O9 P1 C48 C49 15.92(16) . . . . ?
O9 P1 C48 C53 -167.48(14) . . . . ?
O9 P1 C42 C43 -175.58(14) . . . . ?
O9 P1 C42 C47 2.2(2) . . . . ?
O8 P2 C36 C41 -0.94(15) . . . . ?
O8 P2 C36 C37 175.76(13) . . . . ?
O8 P2 C24 C29 116.92(14) . . . . ?
O8 P2 C24 C25 -62.41(15) . . . . ?
O8 P2 C30 C31 -32.98(15) . . . . ?
O8 P2 C30 C35 146.49(14) . . . . ?
O3 C23 C22 C21 177.28(16) . . . . ?
O4 C12 C13 C14 179.53(19) . . . . ?
N5 N4 C8 C7 179.28(13) . . . . ?
N5 N4 C8 C9 -0.7(2) . . . . ?
N1 N2 C2 C3 170.68(14) . . . . ?
N1 N2 C2 C1 -3.0(2) . . . . ?
N4 N5 C10 O2 -0.3(2) . . . . ?
N4 N5 C10 C11 178.29(13) . . . . ?
N2 N1 C17 O1 -4.1(2) . . . . ?
N2 N1 C17 C18 175.74(13) . . . . ?
C54 P1 O9 Dy1 37.6(3) . . . . ?
C54 P1 C48 C49 138.95(13) . . . . ?
C54 P1 C48 C53 -44.46(16) . . . . ?
C54 P1 C42 C43 61.19(17) . . . . ?
C54 P1 C42 C47 -120.98(18) . . . . ?
C54 C55 C56 C57 0.6(3) . . . . ?
C54 C59 C58 C57 -0.1(3) . . . . ?
N3 C3 C2 N2 -6.5(2) . . . . ?
N3 C3 C2 C1 167.39(16) . . . . ?
N3 C3 C4 C5 -2.0(3) . . . . ?
N3 C7 C8 N4 1.6(2) . . . . ?
N3 C7 C8 C9 -178.44(15) . . . . ?
N3 C7 C6 C5 -0.2(3) . . . . ?
C36 P2 O8 Dy1 172.76(17) . . . . ?
C36 P2 C24 C29 -5.59(17) . . . . ?
C36 P2 C24 C25 175.07(13) . . . . ?
C36 P2 C30 C31 86.32(14) . . . . ?
C36 P2 C30 C35 -94.21(15) . . . . ?
C36 C41 C40 C39 1.2(3) . . . . ?
C36 C37 C38 C39 1.6(3) . . . . ?
C48 P1 O9 Dy1 158.1(3) . . . . ?
C48 P1 C54 C55 -35.35(17) . . . . ?
C48 P1 C54 C59 152.42(14) . . . . ?
C48 P1 C42 C43 -54.74(17) . . . . ?
C48 P1 C42 C47 123.09(18) . . . . ?
C48 C49 C50 C51 -0.3(3) . . . . ?
C48 C53 C52 C51 -0.6(3) . . . . ?
C18 C23 C22 C21 -3.2(3) . . . . ?
C18 C19 C20 C21 -2.6(3) . . . . ?
C24 P2 O8 Dy1 51.0(2) . . . . ?
C24 P2 C36 C41 124.55(13) . . . . ?
C24 P2 C36 C37 -58.76(16) . . . . ?
C24 P2 C30 C31 -157.67(13) . . . . ?
C24 P2 C30 C35 21.80(16) . . . . ?
C24 C29 C28 C27 -0.5(3) . . . . ?
C24 C25 C26 C27 -0.9(3) . . . . ?
C55 C54 C59 C58 0.2(3) . . . . ?
C11 C16 C15 C14 -0.3(3) . . . . ?
C11 C12 C13 C14 -0.7(3) . . . . ?
C16 C11 C10 O2 -0.2(2) . . . . ?
C16 C11 C10 N5 -178.87(16) . . . . ?
C16 C11 C12 O4 -178.82(17) . . . . ?
C16 C11 C12 C13 1.4(3) . . . . ?
C17 N1 N2 Dy1 2.45(16) . . . . ?
C17 N1 N2 C2 -175.23(15) . . . . ?
C17 C18 C23 O3 -0.1(2) . . . . ?
C17 C18 C23 C22 -179.52(15) . . . . ?
C17 C18 C19 C20 -177.64(15) . . . . ?
C42 P1 O9 Dy1 -83.7(3) . . . . ?
C42 P1 C54 C55 -150.51(15) . . . . ?
C42 P1 C54 C59 37.26(17) . . . . ?
C42 P1 C48 C49 -104.62(14) . . . . ?
C42 P1 C48 C53 71.97(16) . . . . ?
C42 C43 C44 C45 0.1(3) . . . . ?
C42 C47 C46 C45 0.5(5) . . . . ?
C10 N5 N4 Dy1 -7.18(17) . . . . ?
C10 N5 N4 C8 -177.68(14) . . . . ?
C10 C11 C16 C15 176.60(17) . . . . ?
C10 C11 C12 O4 3.7(3) . . . . ?
C10 C11 C12 C13 -176.00(17) . . . . ?
C49 C48 C53 C52 1.2(3) . . . . ?
C49 C50 C51 C52 0.9(3) . . . . ?
C29 C24 C25 C26 1.5(3) . . . . ?
C29 C28 C27 C26 1.1(3) . . . . ?
C3 N3 C7 C8 175.50(14) . . . . ?
C3 N3 C7 C6 -3.3(2) . . . . ?
C3 C4 C5 C6 -1.6(3) . . . . ?
C30 P2 O8 Dy1 -69.04(19) . . . . ?
C30 P2 C36 C41 -120.32(14) . . . . ?
C30 P2 C36 C37 56.37(16) . . . . ?
C30 P2 C24 C29 -121.38(15) . . . . ?
C30 P2 C24 C25 59.28(15) . . . . ?
C30 C31 C32 C33 -0.6(3) . . . . ?
C30 C35 C34 C33 0.1(3) . . . . ?
C23 C18 C17 O1 168.88(15) . . . . ?
C23 C18 C17 N1 -11.0(2) . . . . ?
C23 C18 C19 C20 1.0(2) . . . . ?
C23 C22 C21 C20 1.7(3) . . . . ?
C12 C11 C16 C15 -0.9(3) . . . . ?
C12 C11 C10 O2 177.21(16) . . . . ?
C12 C11 C10 N5 -1.5(2) . . . . ?
C12 C13 C14 C15 -0.6(3) . . . . ?
C31 C30 C35 C34 0.7(3) . . . . ?
C53 C48 C49 C50 -0.8(3) . . . . ?
C53 C52 C51 C50 -0.4(3) . . . . ?
C2 C3 C4 C5 172.47(17) . . . . ?
C25 C24 C29 C28 -0.8(3) . . . . ?
C25 C26 C27 C28 -0.4(3) . . . . ?
C35 C30 C31 C32 -0.4(3) . . . . ?
C35 C34 C33 C32 -1.0(3) . . . . ?
C7 N3 C3 C2 -170.35(14) . . . . ?
C7 N3 C3 C4 4.4(2) . . . . ?
C7 C6 C5 C4 2.7(3) . . . . ?
C41 C36 C37 C38 -0.8(3) . . . . ?
C37 C36 C41 C40 -0.6(3) . . . . ?
C37 C38 C39 C40 -1.1(3) . . . . ?
C59 C54 C55 C56 -0.5(3) . . . . ?
C59 C58 C57 C56 0.2(3) . . . . ?
C34 C33 C32 C31 1.3(3) . . . . ?
C43 C42 C47 C46 -0.5(4) . . . . ?
C43 C44 C45 C46 -0.1(4) . . . . ?
C19 C18 C17 O1 -12.5(2) . . . . ?
C19 C18 C17 N1 167.62(14) . . . . ?
C19 C18 C23 O3 -178.66(15) . . . . ?
C19 C18 C23 C22 1.9(2) . . . . ?
C19 C20 C21 C22 1.2(3) . . . . ?
C13 C14 C15 C16 1.1(3) . . . . ?
C38 C39 C40 C41 -0.3(3) . . . . ?
C4 C3 C2 N2 178.75(16) . . . . ?
C4 C3 C2 C1 -7.3(3) . . . . ?
C8 C7 C6 C5 -178.96(16) . . . . ?
C6 C7 C8 N4 -179.61(15) . . . . ?
C6 C7 C8 C9 0.3(2) . . . . ?
C58 C57 C56 C55 -0.4(3) . . . . ?
C44 C45 C46 C47 -0.2(4) . . . . ?
C47 C42 C43 C44 0.1(3) . . . . ?

loop_
_smtbx_masks_void_nr
_smtbx_masks_void_average_x
_smtbx_masks_void_average_y
_smtbx_masks_void_average_z
_smtbx_masks_void_volume
_smtbx_masks_void_count_electrons
_smtbx_masks_void_content
1 0.000 0.000 0.500 297.4 109.9 ?
2 0.000 0.500 0.000 297.4 109.9 ?
3 0.259 0.157 0.888 18.2 1.6 ?
4 0.259 0.343 0.388 18.2 1.6 ?
5 0.741 0.657 0.612 18.2 1.6 ?
6 0.741 0.843 0.112 18.2 1.6 ?
